data_7207985
loop_
_publ_author_name
'Sun, Jiayin'
'Zhang, Daojun'
'Wang, Li'
'Cao, Yu'
'Li, Da'
'Zhang, Liying'
'Song, Wei'
'Fan, Yong'
'Xu, Jianing'

_publ_section_title
;
 Two novel lead(ii)-tetrazolate frameworks based on cubane [Pb4(OH)4]4+
 clusters trapping long lifetime luminescence emission
;
_journal_issue 11
_journal_name_full CrystEngComm
_journal_page_first 3982
_journal_paper_doi 10.1039/c2ce25078k
_journal_volume 14
_journal_year 2012
_chemical_formula_sum 'C16 H12 N16 O6 Pb4'
_chemical_formula_weight 1353.22
_chemical_name_systematic
;
?
;
_space_group_IT_number 135
_symmetry_cell_setting tetragonal
_symmetry_space_group_name_Hall '-P 4c 2ab'
_symmetry_space_group_name_H-M 'P 42/m b c'
_atom_sites_solution_hydrogens geom
_atom_sites_solution_primary direct
_atom_sites_solution_secondary difmap
_audit_creation_method SHELXL-97
_cell_angle_alpha 90.00
_cell_angle_beta 90.00
_cell_angle_gamma 90.00
_cell_formula_units_Z 4
_cell_length_a 13.4523(10)
_cell_length_b 13.4523(10)
_cell_length_c 14.5250(14)
_cell_measurement_temperature 293(2)
_cell_measurement_theta_max 28.49
_cell_measurement_theta_min 2.64
_cell_volume 2628.5(4)
_computing_cell_refinement 'SAINT-Plus (Bruker, 2003)'
_computing_data_collection 'SMART (Bruker, 1997-2002)'
_computing_data_reduction SAINT-Plus
_computing_molecular_graphics SHELXTL
_computing_publication_material SHELXTL
_computing_structure_refinement 'SHELXL-97 (Sheldrick, 1997)'
_computing_structure_solution 'SHELXS-97 (Sheldrick, 1990)'
_diffrn_ambient_temperature 293(2)
_diffrn_measured_fraction_theta_full 0.991
_diffrn_measured_fraction_theta_max 0.991
_diffrn_measurement_device_type 'Bruker AXS SMART APEX CCD'
_diffrn_measurement_method \w
_diffrn_radiation_monochromator graphite
_diffrn_radiation_source 'fine-focus sealed tube'
_diffrn_radiation_type MoK\a
_diffrn_radiation_wavelength 0.71073
_diffrn_reflns_av_R_equivalents 0.1895
_diffrn_reflns_av_sigmaI/netI 0.0797
_diffrn_reflns_limit_h_max 17
_diffrn_reflns_limit_h_min -17
_diffrn_reflns_limit_k_max 17
_diffrn_reflns_limit_k_min -12
_diffrn_reflns_limit_l_max 18
_diffrn_reflns_limit_l_min -19
_diffrn_reflns_number 17320
_diffrn_reflns_theta_full 28.49
_diffrn_reflns_theta_max 28.49
_diffrn_reflns_theta_min 2.14
_exptl_absorpt_coefficient_mu 25.611
_exptl_absorpt_correction_type none
_exptl_absorpt_process_details none
_exptl_crystal_colour colorless
_exptl_crystal_density_diffrn 3.409
_exptl_crystal_density_method 'not measured'
_exptl_crystal_description block
_exptl_crystal_F_000 2367
_exptl_crystal_size_max 0.20
_exptl_crystal_size_mid 0.18
_exptl_crystal_size_min 0.18
_refine_diff_density_max 3.549
_refine_diff_density_min -2.598
_refine_diff_density_rms 0.398
_refine_ls_extinction_method none
_refine_ls_goodness_of_fit_ref 1.072
_refine_ls_hydrogen_treatment constr
_refine_ls_matrix_type full
_refine_ls_number_parameters 96
_refine_ls_number_reflns 1717
_refine_ls_number_restraints 12
_refine_ls_restrained_S_all 1.072
_refine_ls_R_factor_all 0.0927
_refine_ls_R_factor_gt 0.0471
_refine_ls_shift/su_max 0.000
_refine_ls_shift/su_mean 0.000
_refine_ls_structure_factor_coef Fsqd
_refine_ls_weighting_details 'calc w=1/[\s^2^(Fo^2^)+(0.0441P)^2^+59.0226P] where P=(Fo^2^+2Fc^2^)/3'
_refine_ls_weighting_scheme calc
_refine_ls_wR_factor_gt 0.1109
_refine_ls_wR_factor_ref 0.1338
_reflns_number_gt 1074
_reflns_number_total 1717
_reflns_threshold_expression >2sigma(I)
_cod_depositor_comments
;

2018-11-18
Z value and formula fixed to values more according to usual
chemical conventions.                 miguel
;
_cod_original_formula_sum 'C8 H6 N8 O3 Pb2'
_cod_original_formula_weight 676.61
_cod_original_formula_moiety 'C8 H6 N8 O3 Pb2'
_cod_original_formula_units_Z 8
_cod_data_source_file c2ce25078k.txt
_cod_data_source_block 2
_cod_database_code 7207985

loop_
_symmetry_equiv_pos_as_xyz
'x, y, z'
'-y, x, z+1/2'
'-x, -y, z'
'y, -x, z+1/2'
'x+1/2, -y+1/2, -z'
'y+1/2, x+1/2, -z+1/2'
'-x+1/2, y+1/2, -z'
'-y+1/2, -x+1/2, -z+1/2'
'-x, -y, -z'
'y, -x, -z-1/2'
'x, y, -z'
'-y, x, -z-1/2'
'-x-1/2, y-1/2, z'
'-y-1/2, -x-1/2, z-1/2'
'x-1/2, -y-1/2, z'
'y-1/2, x-1/2, z-1/2'

loop_
_atom_site_label
_atom_site_type_symbol
_atom_site_fract_x
_atom_site_fract_y
_atom_site_fract_z
_atom_site_U_iso_or_equiv
_atom_site_adp_type
_atom_site_occupancy
_atom_site_symmetry_multiplicity
_atom_site_calc_flag
_atom_site_refinement_flags
Pb1 Pb 0.14516(3) -0.01121(3) 0.65958(5) 0.0243(2) Uani 1 1 d .
O1 O 0.1021(7) -0.0164(6) 0.8198(8) 0.025(3) Uani 1 1 d .
O2 O 0.1473(10) 0.1082(10) 0.5000 0.039(5) Uani 1 2 d S
H10A H 0.0896 0.1515 0.5000 0.047 Uiso 1 2 calc SR
H10B H 0.2064 0.1495 0.5000 0.047 Uiso 1 2 calc SR
N1 N 0.2512(9) 0.1337(9) 0.7363(12) 0.040(4) Uani 1 1 d .
N2 N 0.2087(9) 0.2247(9) 0.7421(13) 0.047(5) Uani 1 1 d .
N3 N 0.1834(12) -0.2866(11) 0.5000 0.033(5) Uani 1 2 d S
N4 N 0.1909(12) -0.1880(11) 0.5000 0.031(5) Uani 1 2 d S
N5 N 0.1034(12) -0.1465(12) 0.5000 0.030(3) Uani 1 2 d S
N6 N 0.0325(12) -0.2203(13) 0.5000 0.030(3) Uani 1 2 d S
C1 C 0.3488(11) 0.1512(11) 0.7500 0.029(5) Uani 1 2 d SU
C2 C 0.4256(11) 0.0744(11) 0.7500 0.046(5) Uani 1 2 d S
C3 C 0.4026(11) -0.0252(10) 0.7511(17) 0.046(5) Uani 1 1 d .
H3 H 0.3362 -0.0443 0.7535 0.055 Uiso 1 1 calc R
C4 C 0.0857(15) -0.3055(13) 0.5000 0.031(6) Uani 1 2 d S
C5 C 0.0422(14) -0.4046(14) 0.5000 0.025(3) Uani 1 2 d SU
C6 C 0.1006(17) -0.4881(15) 0.5000 0.045(8) Uani 1 2 d S
H6 H 0.1694 -0.4809 0.5000 0.053 Uiso 1 2 calc SR
C7 C -0.0607(14) -0.4177(13) 0.5000 0.025(3) Uani 1 2 d S
H7 H -0.1024 -0.3625 0.5000 0.030 Uiso 1 2 calc SR

loop_
_atom_site_aniso_label
_atom_site_aniso_U_11
_atom_site_aniso_U_22
_atom_site_aniso_U_33
_atom_site_aniso_U_23
_atom_site_aniso_U_13
_atom_site_aniso_U_12
Pb1 0.0105(2) 0.0155(3) 0.0469(4) -0.0019(3) 0.0022(3) 0.00108(16)
O1 0.012(4) 0.009(4) 0.055(9) 0.002(4) -0.004(5) 0.000(3)
O2 0.023(7) 0.013(6) 0.082(15) 0.000 0.000 0.004(6)
N1 0.020(6) 0.024(6) 0.074(12) -0.002(7) -0.013(7) -0.004(5)
N2 0.025(6) 0.020(6) 0.095(14) -0.010(8) -0.006(8) -0.001(5)
N3 0.020(8) 0.007(7) 0.071(16) 0.000 0.000 -0.003(6)
N4 0.017(8) 0.009(7) 0.067(16) 0.000 0.000 0.004(6)
N5 0.015(5) 0.018(6) 0.058(10) 0.000 0.000 -0.011(5)
N6 0.015(5) 0.018(6) 0.058(10) 0.000 0.000 -0.011(5)
C1 0.022(5) 0.022(5) 0.044(10) -0.004(5) -0.004(5) -0.012(6)
C2 0.017(4) 0.017(4) 0.104(14) 0.002(5) 0.002(5) -0.010(5)
C3 0.017(4) 0.017(4) 0.104(14) 0.002(5) 0.002(5) -0.010(5)
C4 0.024(10) 0.006(8) 0.06(2) 0.000 0.000 -0.003(7)
C5 0.018(6) 0.009(5) 0.048(8) 0.000 0.000 -0.003(4)
C6 0.015(10) 0.020(10) 0.10(3) 0.000 0.000 0.006(8)
C7 0.018(6) 0.009(5) 0.048(8) 0.000 0.000 -0.003(4)

loop_
_atom_type_symbol
_atom_type_description
_atom_type_scat_dispersion_real
_atom_type_scat_dispersion_imag
_atom_type_scat_source
C C 0.0033 0.0016 'International Tables Vol C Tables 4.2.6.8 and 6.1.1.4'
H H 0.0000 0.0000 'International Tables Vol C Tables 4.2.6.8 and 6.1.1.4'
N N 0.0061 0.0033 'International Tables Vol C Tables 4.2.6.8 and 6.1.1.4'
O O 0.0106 0.0060 'International Tables Vol C Tables 4.2.6.8 and 6.1.1.4'
Pb Pb -3.3944 10.1111 'International Tables Vol C Tables 4.2.6.8 and 6.1.1.4'

loop_
_geom_angle_atom_site_label_1
_geom_angle_atom_site_label_2
_geom_angle_atom_site_label_3
_geom_angle
_geom_angle_site_symmetry_1
_geom_angle_site_symmetry_3
O1 Pb1 O1 73.4(4) 12_557 .
O1 Pb1 O1 70.1(4) 12_557 10_557
O1 Pb1 O1 70.2(4) . 10_557
O1 Pb1 N1 82.3(4) 12_557 .
O1 Pb1 N1 75.2(4) . .
O1 Pb1 N1 140.4(4) 10_557 .
O1 Pb1 O2 75.0(4) 12_557 .
O1 Pb1 O2 144.7(3) . .
O1 Pb1 O2 112.6(4) 10_557 .
N1 Pb1 O2 85.5(4) . .
O1 Pb1 Pb1 79.1(3) 12_557 10_557
O1 Pb1 Pb1 35.5(2) . 10_557
O1 Pb1 Pb1 37.9(3) 10_557 10_557
N1 Pb1 Pb1 110.7(4) . 10_557
O2 Pb1 Pb1 147.1(3) . 10_557
O1 Pb1 Pb1 36.8(3) 12_557 12_557
O1 Pb1 Pb1 40.1(2) . 12_557
O1 Pb1 Pb1 77.2(2) 10_557 12_557
N1 Pb1 Pb1 64.0(3) . 12_557
O2 Pb1 Pb1 104.9(2) . 12_557
Pb1 Pb1 Pb1 61.738(19) 10_557 12_557
O1 Pb1 Pb1 37.6(2) 12_557 3
O1 Pb1 Pb1 76.2(2) . 3
O1 Pb1 Pb1 34.4(2) 10_557 3
N1 Pb1 Pb1 118.6(3) . 3
O2 Pb1 Pb1 88.1(3) . 3
Pb1 Pb1 Pb1 59.131(10) 10_557 3
Pb1 Pb1 Pb1 59.131(10) 12_557 3
Pb1 O1 Pb1 107.8(4) 10_557 .
Pb1 O1 Pb1 108.0(4) 10_557 12_557
Pb1 O1 Pb1 102.0(4) . 12_557
Pb1 O2 Pb1 110.6(4) 11_556 .
Pb1 O2 H10A 109.5 11_556 .
Pb1 O2 H10A 109.5 . .
Pb1 O2 H10B 109.5 11_556 .
Pb1 O2 H10B 109.5 . .
H10A O2 H10B 108.1 . .
C1 N1 N2 104.1(12) . .
C1 N1 Pb1 135.4(11) . .
N2 N1 Pb1 117.5(9) . .
N2 N2 N1 110.2(7) 8_556 .
N4 N3 C4 105.3(15) . .
N5 N4 N3 111.0(15) . .
N4 N5 N6 108.5(15) . .
N4 N5 Pb1 95.2(7) . 11_556
N6 N5 Pb1 124.5(5) . 11_556
C4 N6 N5 104.2(15) . .
N1 C1 N1 111.3(19) . 8_556
N1 C1 C2 124.4(9) . .
N1 C1 C2 124.4(9) 8_556 .
C3 C2 C3 116(2) 8_556 .
C3 C2 C1 122.0(10) 8_556 .
C3 C2 C1 122.0(10) . .
C3 C3 C2 122.0(10) 6_546 .
C3 C3 H3 119.0 6_546 .
C2 C3 H3 119.0 . .
N3 C4 N6 111.0(15) . .
N3 C4 C5 124.6(17) . .
N6 C4 C5 124.4(18) . .
C6 C5 C7 117.8(17) . .
C6 C5 C4 121.3(18) . .
C7 C5 C4 120.9(17) . .
C5 C6 C7 122(2) . 9_546
C5 C6 H6 119.0 . .
C7 C6 H6 119.0 9_546 .
C6 C7 C5 120.2(18) 9_546 .
C6 C7 H7 119.9 9_546 .
C5 C7 H7 119.9 . .

loop_
_geom_bond_atom_site_label_1
_geom_bond_atom_site_label_2
_geom_bond_distance
_geom_bond_site_symmetry_2
Pb1 O1 2.327(9) 12_557
Pb1 O1 2.398(12) .
Pb1 O1 2.512(9) 10_557
Pb1 N1 2.660(13) .
Pb1 O2 2.820(8) .
Pb1 Pb1 3.8172(11) 10_557
Pb1 Pb1 3.8172(11) 12_557
Pb1 Pb1 3.9170(9) 3
O1 Pb1 2.327(9) 10_557
O1 Pb1 2.512(8) 12_557
O2 Pb1 2.820(8) 11_556
O2 H10A 0.9700 .
O2 H10B 0.9700 .
N1 C1 1.348(16) .
N1 N2 1.354(16) .
N2 N2 1.29(3) 8_556
N3 N4 1.33(2) .
N3 C4 1.34(3) .
N4 N5 1.30(2) .
N5 N6 1.38(2) .
N5 Pb1 3.000(10) 11_556
N6 C4 1.35(2) .
C1 N1 1.348(16) 8_556
C1 C2 1.46(3) .
C2 C3 1.376(17) 8_556
C2 C3 1.376(17) .
C3 C3 1.37(3) 6_546
C3 H3 0.9300 .
C4 C5 1.46(2) .
C5 C6 1.37(3) .
C5 C7 1.40(3) .
C6 C7 1.38(3) 9_546
C6 H6 0.9300 .
C7 C6 1.38(3) 9_546
C7 H7 0.9300 .

loop_
_geom_hbond_atom_site_label_D
_geom_hbond_atom_site_label_H
_geom_hbond_atom_site_label_A
_geom_hbond_distance_DH
_geom_hbond_distance_HA
_geom_hbond_distance_DA
_geom_hbond_angle_DHA
_geom_hbond_site_symmetry_A
O2 H10B N4 0.97 2.59 3.50(2) 157.2 13_665
O2 H10B N3 0.97 1.71 2.68(2) 175.2 13_665
O2 H10A N5 0.97 2.60 3.41(2) 141.6 9_556
O2 H10A N6 0.97 1.89 2.85(2) 172.4 9_556
